data_4307171
loop_
_publ_author_name
'Glen P. A. Yap'
'Fernando Jove'
'Juan Urbano'
'Eleuterio Alvarez'
'Swiatoslaw Trofimenko'
'M. Mar D\'iaz-Requejo'
'Pedro J. P\'erez'

_publ_section_title
;
Unusual Polybrominated Polypyrazolylborates and Their Copper(I)
Complexes: Synthesis, Characterization, and Catalytic Activity
;
_journal_name_full 'Inorganic Chemistry'
_journal_page_first 780
_journal_page_last 787
_journal_paper_doi 10.1021/ic061714z
_journal_volume 46
_journal_year 2007
_chemical_formula_moiety '2(C34 H31 B Br3 Cu N8), C2 H3 N'
_chemical_formula_sum 'C70 H65 B2 Br6 Cu2 N17'
_chemical_formula_weight 1772.55
_chemical_name_systematic
; 
 ? 
;
_space_group_IT_number 14
_symmetry_cell_setting monoclinic
_symmetry_space_group_name_Hall '-P 2ybc'
_symmetry_space_group_name_H-M 'P 1 21/c 1'
_atom_sites_solution_hydrogens geom
_atom_sites_solution_primary direct
_atom_sites_solution_secondary difmap
_audit_creation_method SHELXL-97
_cell_angle_alpha 90.00
_cell_angle_beta 106.492(4)
_cell_angle_gamma 90.00
_cell_formula_units_Z 2
_cell_length_a 18.878(2)
_cell_length_b 10.3822(11)
_cell_length_c 19.223(2)
_cell_measurement_reflns_used 6972
_cell_measurement_temperature 100(2)
_cell_measurement_theta_max 25.51
_cell_measurement_theta_min 2.25
_cell_volume 3612.6(7)
_computing_cell_refinement 'SAINT+ v. 6.04 (Bruker-AXS, 2001)'
_computing_data_collection 'SMART v. 5.625 (Bruker-AXS, 2001)'
_computing_data_reduction 'SAINT+ v. 6.04 (Bruker-AXS, 2001)'
_computing_molecular_graphics 'xp program, SHELXTL v. 6.10, BRUKER, 2000'
_computing_publication_material 'XCIF program, SHELXTL v.6.10, Bruker, 2000'
_computing_structure_refinement 'SHELXL-97 (Sheldrick, 1997)'
_computing_structure_solution 'SHELXS-97 (Sheldrick, 1990)'
_diffrn_ambient_temperature 100(2)
_diffrn_detector_area_resol_mean 8.26
_diffrn_measured_fraction_theta_full 0.982
_diffrn_measured_fraction_theta_max 0.982
_diffrn_measurement_device_type 'Bruker Smart APEX CCD system'
_diffrn_measurement_method 'phi and omega scans with narrow frames'
_diffrn_radiation_monochromator graphite
_diffrn_radiation_source 'fine-focus sealed tube'
_diffrn_radiation_type MoK\a
_diffrn_radiation_wavelength 0.71073
_diffrn_reflns_av_R_equivalents 0.0827
_diffrn_reflns_av_sigmaI/netI 0.0681
_diffrn_reflns_limit_h_max 20
_diffrn_reflns_limit_h_min -23
_diffrn_reflns_limit_k_max 12
_diffrn_reflns_limit_k_min -12
_diffrn_reflns_limit_l_max 24
_diffrn_reflns_limit_l_min -23
_diffrn_reflns_number 53795
_diffrn_reflns_theta_full 26.48
_diffrn_reflns_theta_max 26.48
_diffrn_reflns_theta_min 2.26
_diffrn_standards_decay_% 0
_exptl_absorpt_coefficient_mu 3.961
_exptl_absorpt_correction_T_max 0.3718
_exptl_absorpt_correction_T_min 0.1828
_exptl_absorpt_correction_type multi-scan
_exptl_absorpt_process_details
; 
 SADABS v. 2.03: Area-Detector Absorption Correction.
 (1997-2001) Bruker-AXS within SAINT+ package, v. 6.04
;
_exptl_crystal_colour colourless
_exptl_crystal_density_diffrn 1.629
_exptl_crystal_density_method 'not measured'
_exptl_crystal_description prism
_exptl_crystal_F_000 1764
_exptl_crystal_size_max 0.56
_exptl_crystal_size_mid 0.38
_exptl_crystal_size_min 0.25
_refine_diff_density_max 1.299
_refine_diff_density_min -1.153
_refine_diff_density_rms 0.192
_refine_ls_extinction_method none
_refine_ls_goodness_of_fit_ref 1.097
_refine_ls_hydrogen_treatment constr
_refine_ls_matrix_type full
_refine_ls_number_parameters 525
_refine_ls_number_reflns 7122
_refine_ls_number_restraints 353
_refine_ls_restrained_S_all 1.076
_refine_ls_R_factor_all 0.0891
_refine_ls_R_factor_gt 0.0697
_refine_ls_shift/su_max 0.000
_refine_ls_shift/su_mean 0.000
_refine_ls_structure_factor_coef Fsqd
_refine_ls_weighting_details 'calc w=1/[\s^2^(Fo^2^)+(0.0000P)^2^+98.8301P] where P=(Fo^2^+2Fc^2^)/3'
_refine_ls_weighting_scheme calc
_refine_ls_wR_factor_gt 0.1392
_refine_ls_wR_factor_ref 0.1475
_reflns_number_gt 5467
_reflns_number_total 7122
_reflns_threshold_expression >2sigma(I)
_cod_data_source_file ic061714zsi20060910_125445.cif
_cod_data_source_block compound10_(local_labelling_ea08506b)
_cod_depositor_comments
;
The following automatic conversions were performed:
'_symmetry_cell_setting' value 'Monoclinic' changed to 'monoclinic'
according to '/home/saulius/struct/CIF-dictionaries/cif_core.dic'
dictionary named 'cif_core.dic' version 2.4.1 from 2010-06-29.

Automatic conversion script
Id: cif_fix_enum 1527 2010-12-29 10:47:43Z saulius 
;
_cod_database_code 4307171

loop_
_symmetry_equiv_pos_as_xyz
'x, y, z'
'-x, y+1/2, -z+1/2'
'-x, -y, -z'
'x, -y-1/2, z-1/2'

loop_
_atom_site_label
_atom_site_type_symbol
_atom_site_fract_x
_atom_site_fract_y
_atom_site_fract_z
_atom_site_U_iso_or_equiv
_atom_site_adp_type
_atom_site_occupancy
_atom_site_symmetry_multiplicity
_atom_site_calc_flag
_atom_site_refinement_flags
_atom_site_disorder_assembly
_atom_site_disorder_group
Br1 Br 0.13317(8) -0.15739(11) 0.12565(7) 0.0339(3) Uani 1 1 d . . .
Br2 Br 0.41914(10) 0.59364(11) 0.27538(8) 0.0467(4) Uani 1 1 d . . .
Br3 Br 0.42426(8) -0.18573(10) 0.57638(6) 0.0331(3) Uani 1 1 d . . .
Cu1 Cu 0.22927(9) 0.21272(11) 0.38242(7) 0.0240(3) Uani 1 1 d . . .
N1 N 0.2111(5) 0.0911(8) 0.2922(5) 0.022(2) Uani 1 1 d . A .
N2 N 0.2756(6) 0.0538(7) 0.2771(4) 0.021(2) Uani 1 1 d . . .
N3 N 0.3093(6) 0.3226(8) 0.3553(5) 0.023(2) Uani 1 1 d . B .
N4 N 0.3530(5) 0.2483(7) 0.3241(5) 0.020(2) Uani 1 1 d . . .
N5 N 0.3122(6) 0.0954(8) 0.4430(4) 0.022(2) Uani 1 1 d . B .
N6 N 0.3584(6) 0.0499(7) 0.4050(5) 0.022(2) Uani 1 1 d . . .
C1 C 0.1558(7) 0.0321(9) 0.2451(6) 0.025(3) Uani 1 1 d . . .
C2 C 0.1841(7) -0.0488(11) 0.2003(6) 0.028(3) Uani 1 1 d . A .
C3 C 0.2595(7) -0.0330(9) 0.2214(6) 0.023(3) Uani 1 1 d . A .
C4A C 0.0792(8) 0.0458(9) 0.2466(6) 0.031(2) Uani 0.50 1 d PDU A 1
C5A C 0.0220(13) 0.086(2) 0.1819(11) 0.036(3) Uani 0.50 1 d PDU A 1
H5A H 0.0349 0.1079 0.1391 0.043 Uiso 0.50 1 d PR A 1
C6A C -0.0489(14) 0.093(2) 0.1834(13) 0.042(4) Uani 0.50 1 d PDU A 1
H6A H -0.0861 0.1174 0.1408 0.050 Uiso 0.50 1 d PR A 1
C7A C -0.0689(9) 0.0620(12) 0.2469(8) 0.048(3) Uani 0.50 1 d PDU A 1
H7A H -0.1188 0.0679 0.2479 0.057 Uiso 0.50 1 d PR A 1
C8A C -0.0167(14) 0.022(3) 0.3070(13) 0.045(4) Uani 0.50 1 d PDU A 1
H8A H -0.0301 0.0024 0.3499 0.054 Uiso 0.50 1 d PR A 1
C9A C 0.0578(14) 0.013(2) 0.3063(12) 0.041(4) Uani 0.50 1 d PDU A 1
H9A H 0.0929 -0.0180 0.3489 0.049 Uiso 0.50 1 d PR A 1
N7A N 0.1565(6) 0.2963(9) 0.4146(6) 0.035(2) Uani 0.50 1 d PDU B 1
C31A C 0.1182(17) 0.373(2) 0.4243(19) 0.038(5) Uani 0.50 1 d PDU B 1
C32A C 0.0675(17) 0.469(3) 0.439(2) 0.059(7) Uani 0.50 1 d PDU B 1
H32A H 0.0472 0.4365 0.4778 0.088 Uiso 0.50 1 d PR B 1
H32B H 0.0272 0.4842 0.3953 0.088 Uiso 0.50 1 d PR B 1
H32C H 0.0944 0.5490 0.4553 0.088 Uiso 0.50 1 d PR B 1
N8A N 0.047(3) -0.175(3) 0.4951(17) 0.064(8) Uani 0.50 1 d PDU C 1
C33A C 0.068(2) -0.072(3) 0.489(2) 0.063(7) Uani 0.50 1 d PDU C 1
C34A C 0.097(2) 0.062(3) 0.492(2) 0.065(8) Uani 0.50 1 d PDU C 1
H34A H 0.0934 0.1046 0.5362 0.097 Uiso 0.50 1 calc PR C 1
H34B H 0.0676 0.1099 0.4495 0.097 Uiso 0.50 1 calc PR C 1
H34C H 0.1486 0.0593 0.4914 0.097 Uiso 0.50 1 calc PR C 1
C4B C 0.0792(8) 0.0458(9) 0.2466(6) 0.031(2) Uani 0.50 1 d PDU A 2
C5B C 0.0365(14) -0.0701(19) 0.2482(14) 0.036(3) Uani 0.50 1 d PDU A 2
H5B H 0.0574 -0.1526 0.2454 0.044 Uiso 0.50 1 d PR A 2
C6B C -0.0323(14) -0.058(2) 0.2550(16) 0.043(4) Uani 0.50 1 d PDU A 2
H6B H -0.0565 -0.1339 0.2642 0.051 Uiso 0.50 1 d PR A 2
C7B C -0.0689(9) 0.0620(12) 0.2469(8) 0.048(3) Uani 0.50 1 d PDU A 2
H7B H -0.1229 0.0674 0.2421 0.057 Uiso 0.50 1 d PR A 2
C8B C -0.0268(13) 0.170(2) 0.2494(13) 0.038(3) Uani 0.50 1 d PDU A 2
H8B H -0.0487 0.2530 0.2484 0.046 Uiso 0.50 1 d PR A 2
C9B C 0.0485(13) 0.1631(19) 0.2512(13) 0.034(3) Uani 0.50 1 d PDU A 2
H9B H 0.0780 0.2387 0.2574 0.041 Uiso 0.50 1 d PR A 2
N7B N 0.1565(6) 0.2963(9) 0.4146(6) 0.035(2) Uani 0.50 1 d PDU B 2
C31B C 0.1177(18) 0.338(3) 0.4432(18) 0.036(5) Uani 0.50 1 d PDU B 2
C32B C 0.0726(16) 0.404(3) 0.4819(15) 0.039(6) Uani 0.50 1 d PDU B 2
H32D H 0.0935 0.4897 0.4967 0.058 Uiso 0.50 1 d PR B 2
H32E H 0.0722 0.3542 0.5251 0.058 Uiso 0.50 1 d PR B 2
H32F H 0.0219 0.4134 0.4505 0.058 Uiso 0.50 1 d PR B 2
N8B N 0.039(2) -0.216(3) 0.4692(17) 0.052(7) Uani 0.50 1 d PDU D 2
C33B C 0.060(2) -0.116(3) 0.4582(17) 0.047(6) Uani 0.50 1 d PDU D 2
C34B C 0.086(2) 0.013(2) 0.4412(17) 0.052(7) Uani 0.50 1 d PDU D 2
H34D H 0.0863 0.0151 0.3903 0.079 Uiso 0.50 1 calc PR D 2
H34E H 0.1361 0.0286 0.4726 0.079 Uiso 0.50 1 calc PR D 2
H34F H 0.0527 0.0794 0.4497 0.079 Uiso 0.50 1 calc PR D 2
C10 C 0.3191(7) -0.0888(11) 0.1933(6) 0.029(3) Uani 1 1 d . . .
H10A H 0.3611 -0.1138 0.2342 0.044 Uiso 1 1 d R B .
H10B H 0.3352 -0.0240 0.1639 0.044 Uiso 1 1 d R . .
H10C H 0.3003 -0.1646 0.1635 0.044 Uiso 1 1 d R . .
C11 C 0.3235(7) 0.4453(9) 0.3451(6) 0.022(2) Uani 1 1 d . . .
C12 C 0.3772(7) 0.4499(9) 0.3056(5) 0.021(2) Uani 1 1 d . B .
C13 C 0.3935(7) 0.3257(10) 0.2929(5) 0.026(3) Uani 1 1 d . B .
C14 C 0.2889(7) 0.5502(9) 0.3752(6) 0.023(2) Uani 1 1 d . B .
C15 C 0.2695(7) 0.6663(9) 0.3382(6) 0.028(3) Uani 1 1 d . . .
H15 H 0.2782 0.6789 0.2924 0.033 Uiso 1 1 d R B .
C16 C 0.2369(8) 0.7635(10) 0.3695(7) 0.032(3) Uani 1 1 d . B .
H16 H 0.2236 0.8427 0.3444 0.038 Uiso 1 1 d R . .
C17 C 0.2243(8) 0.7460(10) 0.4342(7) 0.037(3) Uani 1 1 d . . .
H17 H 0.2031 0.8136 0.4549 0.044 Uiso 1 1 d R B .
C18 C 0.2420(8) 0.6295(10) 0.4710(6) 0.031(3) Uani 1 1 d . B .
H18 H 0.2318 0.6170 0.5162 0.037 Uiso 1 1 d R . .
C19 C 0.2752(8) 0.5321(10) 0.4416(6) 0.032(3) Uani 1 1 d . . .
H19 H 0.2880 0.4528 0.4667 0.038 Uiso 1 1 d R B .
C20 C 0.4433(7) 0.2778(11) 0.2507(6) 0.029(3) Uani 1 1 d . . .
H20A H 0.4686 0.1997 0.2736 0.044 Uiso 1 1 d R B .
H20B H 0.4799 0.3443 0.2498 0.044 Uiso 1 1 d R . .
H20C H 0.4141 0.2582 0.2009 0.044 Uiso 1 1 d R . .
C21 C 0.3264(7) 0.0284(9) 0.5036(6) 0.023(3) Uani 1 1 d . . .
C22 C 0.3817(7) -0.0636(9) 0.5049(6) 0.026(3) Uani 1 1 d . B .
C23 C 0.4011(7) -0.0486(9) 0.4417(6) 0.024(3) Uani 1 1 d . B .
C24 C 0.2893(7) 0.0586(10) 0.5586(5) 0.026(3) Uani 1 1 d . B .
C25 C 0.2622(8) -0.0352(10) 0.5974(6) 0.031(3) Uani 1 1 d . . .
H25 H 0.2688 -0.1237 0.5883 0.038 Uiso 1 1 d R B .
C26 C 0.2269(9) -0.0029(12) 0.6472(7) 0.040(3) Uani 1 1 d . B .
H26 H 0.2101 -0.0695 0.6725 0.048 Uiso 1 1 d R . .
C27 C 0.2155(8) 0.1258(12) 0.6624(7) 0.039(3) Uani 1 1 d . . .
H27 H 0.1907 0.1478 0.6974 0.046 Uiso 1 1 d R B .
C28 C 0.2414(8) 0.2211(11) 0.6241(6) 0.033(3) Uani 1 1 d . B .
H28 H 0.2329 0.3093 0.6321 0.039 Uiso 1 1 d R . .
C29 C 0.2793(7) 0.1893(10) 0.5754(6) 0.027(3) Uani 1 1 d . . .
H29 H 0.2986 0.2559 0.5522 0.033 Uiso 1 1 d R B .
C30 C 0.4558(7) -0.1212(10) 0.4144(7) 0.030(3) Uani 1 1 d . . .
H30A H 0.4925 -0.1612 0.4552 0.046 Uiso 1 1 d R B .
H30B H 0.4806 -0.0623 0.3890 0.046 Uiso 1 1 d R . .
H30C H 0.4300 -0.1882 0.3807 0.046 Uiso 1 1 d R . .
B1 B 0.3516(7) 0.0998(9) 0.3279(6) 0.026(3) Uani 1 1 d . B .
H1 H 0.3925 0.0637 0.3104 0.031 Uiso 1 1 d R . .
N9 N 0.4183(7) 0.4224(9) 0.5848(6) 0.054(6) Uani 0.50 1 d PRU . .
C35 C 0.4537(7) 0.4594(9) 0.5504(6) 0.049(6) Uani 0.50 1 d PRU . .
C36 C 0.5000(7) 0.5000(9) 0.5000(6) 0.060(5) Uani 1 2 d SRU . .
H36A H 0.5519 0.5073 0.5284 0.089 Uiso 0.50 1 d PR . .
H36B H 0.4824 0.5835 0.4782 0.089 Uiso 0.50 1 d PR . .
H36C H 0.4954 0.4357 0.4616 0.089 Uiso 0.50 1 d PR . .

loop_
_atom_site_aniso_label
_atom_site_aniso_U_11
_atom_site_aniso_U_22
_atom_site_aniso_U_33
_atom_site_aniso_U_23
_atom_site_aniso_U_13
_atom_site_aniso_U_12
Br1 0.0516(9) 0.0226(6) 0.0302(6) -0.0066(5) 0.0156(6) -0.0017(5)
Br2 0.0655(12) 0.0190(5) 0.0666(9) -0.0048(5) 0.0158(9) -0.0123(6)
Br3 0.0591(9) 0.0121(5) 0.0290(6) 0.0081(4) 0.0138(6) 0.0098(5)
Cu1 0.0429(10) 0.0137(6) 0.0302(7) 0.0034(5) 0.0179(7) 0.0121(5)
N1 0.031(6) 0.009(4) 0.026(5) 0.004(3) 0.009(4) 0.001(4)
N2 0.040(6) 0.006(4) 0.018(4) 0.002(3) 0.011(4) 0.001(4)
N3 0.046(7) 0.008(4) 0.026(5) 0.003(3) 0.012(5) 0.00(4)
N4 0.035(6) 0.009(4) 0.025(5) 0.001(3) 0.013(4) 0.002(3)
N5 0.045(7) 0.009(4) 0.016(4) 0.001(3) 0.014(4) 0.000(4)
N6 0.040(7) 0.008(4) 0.026(5) 0.001(3) 0.014(4) 0.003(4)
C1 0.050(8) 0.008(5) 0.022(5) -0.001(4) 0.020(5) 0.001(5)
C2 0.033(8) 0.020(6) 0.031(6) -0.004(5) 0.007(5) 0.000(5)
C3 0.043(8) 0.008(5) 0.027(6) 0.000(4) 0.025(6) 0.004(4)
C4A 0.047(5) 0.013(4) 0.037(5) -0.008(4) 0.019(4) -0.004(4)
C5A 0.056(8) 0.017(8) 0.037(6) -0.008(7) 0.017(5) 0.002(7)
C6A 0.054(7) 0.026(8) 0.047(7) 0.001(7) 0.015(6) 0.009(8)
C7A 0.053(6) 0.040(5) 0.055(6) 0.004(5) 0.023(5) 0.008(4)
C8A 0.050(8) 0.041(9) 0.050(7) 0.006(7) 0.025(6) 0.002(8)
C9A 0.047(7) 0.033(8) 0.046(7) 0.007(7) 0.021(6) -0.004(8)
N7A 0.048(6) 0.019(5) 0.046(6) -0.013(4) 0.028(5) -0.011(4)
C31A 0.045(9) 0.027(10) 0.051(11) -0.014(9) 0.028(8) -0.011(7)
C32A 0.038(14) 0.035(13) 0.047(14) -0.010(10) 0.017(11) 0.005(10)
N8A 0.085(19) 0.060(15) 0.046(16) 0.015(14) 0.018(16) -0.001(16)
C33A 0.077(15) 0.047(13) 0.065(16) 0.014(12) 0.019(15) 0.016(12)
C34A 0.08(2) 0.057(14) 0.065(18) 0.028(15) 0.026(17) 0.009(14)
C4B 0.047(5) 0.013(4) 0.037(5) -0.008(4) 0.019(4) -0.004(4)
C5B 0.053(8) 0.019(5) 0.046(8) -0.005(7) 0.028(8) -0.005(5)
C6B 0.050(8) 0.030(6) 0.055(9) 0.009(8) 0.026(8) -0.001(6)
C7B 0.053(6) 0.040(5) 0.055(6) 0.004(5) 0.023(5) 0.008(4)
C8B 0.055(8) 0.028(6) 0.043(8) 0.006(7) 0.017(8) 0.009(5)
C9B 0.056(7) 0.016(5) 0.034(8) 0.002(7) 0.018(8) 0.008(6)
N7B 0.048(6) 0.019(5) 0.046(6) -0.013(4) 0.028(5) -0.011(4)
C31B 0.048(9) 0.020(10) 0.052(11) -0.005(8) 0.030(8) -0.004(8)
C32B 0.039(14) 0.036(13) 0.046(14) -0.009(10) 0.019(11) 0.004(10)
N8B 0.064(16) 0.033(12) 0.058(18) -0.007(11) 0.018(15) -0.013(12)
C33B 0.071(15) 0.037(12) 0.040(14) 0.011(11) 0.028(13) 0.000(11)
C34B 0.086(19) 0.026(11) 0.050(15) 0.013(11) 0.027(15) 0.008(11)
C10 0.055(9) 0.023(6) 0.015(5) -0.002(4) 0.018(5) 0.004(5)
C11 0.035(7) 0.010(5) 0.030(6) 0.001(4) 0.020(5) -0.001(4)
C12 0.044(8) 0.008(5) 0.017(5) -0.001(4) 0.017(5) -0.002(4)
C13 0.049(9) 0.017(5) 0.015(5) -0.002(4) 0.013(5) 0.001(5)
C14 0.040(8) 0.006(5) 0.027(5) -0.001(4) 0.015(5) -0.006(4)
C15 0.061(9) 0.008(5) 0.018(5) 0.001(4) 0.018(6) -0.002(5)
C16 0.050(9) 0.007(5) 0.040(7) -0.001(5) 0.016(6) -0.003(5)
C17 0.046(11) 0.006(5) 0.040(7) -0.002(5) 0.013(7) -0.002(5)
C18 0.057(9) 0.020(6) 0.025(6) -0.003(5) 0.028(6) -0.010(5)
C19 0.060(10) 0.009(5) 0.031(6) -0.002(4) 0.020(6) 0.000(5)
C20 0.033(8) 0.023(6) 0.034(6) -0.001(5) 0.014(6) -0.003(5)
C21 0.054(8) 0.019(5) 0.020(5) 0.004(4) 0.014(5) -0.003(5)
C22 0.055(8) 0.014(5) 0.024(6) 0.003(4) 0.016(6) 0.002(4)
C23 0.051(9) 0.021(4) 0.021(5) 0.003(4) 0.013(5) 0.003(4)
C24 0.055(9) 0.015(5) 0.022(5) 0.005(4) 0.015(5) -0.002(5)
C25 0.060(10) 0.012(5) 0.024(6) 0.002(4) 0.015(6) -0.003(5)
C26 0.064(11) 0.025(7) 0.042(7) -0.001(6) 0.031(7) -0.002(6)
C27 0.063(10) 0.030(7) 0.038(7) -0.001(5) 0.040(7) 0.007(6)
C28 0.049(9) 0.019(6) 0.031(6) -0.014(5) 0.012(6) 0.005(5)
C29 0.050(9) 0.015(5) 0.025(5) -0.010(4) 0.014(5) -0.001(5)
C30 0.042(8) 0.015(6) 0.037(6) -0.008(5) 0.015(6) 0.011(5)
B1 0.037(9) 0.035(5) 0.041(8) 0.010(5) 0.021(7) 0.010(5)
N9 0.10(2) 0.033(12) 0.033(12) 0.003(9) 0.024(11) 0.021(12)
C35 0.084(17) 0.033(12) 0.027(11) 0.008(9) 0.011(10) 0.016(12)
C36 0.076(16) 0.057(12) 0.046(11) 0.002(9) 0.017(10) 0.008(11)

loop_
_atom_type_symbol
_atom_type_description
_atom_type_scat_dispersion_real
_atom_type_scat_dispersion_imag
_atom_type_scat_source
C C 0.0033 0.0016 'International Tables Vol C Tables 4.2.6.8 and 6.1.1.4'
H H 0.0000 0.0000 'International Tables Vol C Tables 4.2.6.8 and 6.1.1.4'
B B 0.0013 0.0007 'International Tables Vol C Tables 4.2.6.8 and 6.1.1.4'
N N 0.0061 0.0033 'International Tables Vol C Tables 4.2.6.8 and 6.1.1.4'
Cu Cu 0.3201 1.2651 'International Tables Vol C Tables 4.2.6.8 and 6.1.1.4'
Br Br -0.2901 2.4595 'International Tables Vol C Tables 4.2.6.8 and 6.1.1.4'

loop_
_geom_angle_atom_site_label_1
_geom_angle_atom_site_label_2
_geom_angle_atom_site_label_3
_geom_angle
_geom_angle_site_symmetry_1
_geom_angle_site_symmetry_3
_geom_angle_publ_flag
N7A Cu1 N5 126.7(4) . . ?
N7A Cu1 N3 118.9(4) . . ?
N5 Cu1 N3 88.6(4) . . ?
N7A Cu1 N1 126.2(4) . . ?
N5 Cu1 N1 91.8(3) . . ?
N3 Cu1 N1 94.8(3) . . ?
C1 N1 N2 107.4(9) . . ?
C1 N1 Cu1 139.3(8) . . ?
N2 N1 Cu1 113.2(7) . . ?
C3 N2 N1 109.6(9) . . ?
C3 N2 B1 130.7(9) . . ?
N1 N2 B1 119.3(8) . . ?
C11 N3 N4 107.5(8) . . ?
C11 N3 Cu1 139.1(8) . . ?
N4 N3 Cu1 111.6(6) . . ?
C13 N4 N3 109.9(8) . . ?
C13 N4 B1 129.0(9) . . ?
N3 N4 B1 121.1(8) . . ?
C21 N5 N6 106.8(9) . . ?
C21 N5 Cu1 137.9(8) . . ?
N6 N5 Cu1 113.5(6) . . ?
C23 N6 N5 110.8(8) . . ?
C23 N6 B1 128.6(9) . . ?
N5 N6 B1 120.2(8) . . ?
N1 C1 C2 109.3(11) . . ?
N1 C1 C4A 122.4(9) . . ?
C2 C1 C4A 128.1(11) . . ?
C3 C2 C1 106.8(10) . . ?
C3 C2 Br1 124.3(9) . . ?
C1 C2 Br1 128.9(10) . . ?
N2 C3 C2 106.9(9) . . ?
N2 C3 C10 121.0(11) . . ?
C2 C3 C10 132.0(10) . . ?
C9A C4A C5A 117.8(17) . . ?
C9A C4A C1 121.6(14) . . ?
C5A C4A C1 120.5(13) . . ?
C6A C5A C4A 119.6(19) . . ?
C6A C5A H5A 120.6 . . ?
C4A C5A H5A 119.8 . . ?
C5A C6A C7A 121(2) . . ?
C5A C6A H6A 119.2 . . ?
C7A C6A H6A 119.6 . . ?
C8A C7A C6A 119.9(18) . . ?
C8A C7A H7A 119.2 . . ?
C6A C7A H7A 120.9 . . ?
C8A C7A H7B 124.9 . . ?
C6A C7A H7B 115.1 . . ?
C7A C8A C9A 120(2) . . ?
C7A C8A H8A 119.9 . . ?
C9A C8A H8A 120.2 . . ?
C4A C9A C8A 122(2) . . ?
C4A C9A H9A 120.5 . . ?
C8A C9A H9A 117.9 . . ?
C31A N7A Cu1 161.5(17) . . ?
N7A C31A C32A 177(3) . . ?
C31A C32A H32A 109.7 . . ?
C31A C32A H32B 109.4 . . ?
H32A C32A H32B 109.5 . . ?
C31A C32A H32C 109.4 . . ?
H32A C32A H32C 109.5 . . ?
H32B C32A H32C 109.5 . . ?
C31A C32A H32D 101.9 . . ?
H32A C32A H32D 58.0 . . ?
H32B C32A H32D 148.8 . . ?
H32C C32A H32D 58.0 . . ?
C31A C32A H32F 106.0 . . ?
H32B C32A H32F 78.2 . . ?
H32C C32A H32F 138.2 . . ?
H32D C32A H32F 93.6 . . ?
N8A C33A C34A 173(4) . . ?
C6B C5B H5B 120.9 . . ?
C5B C6B H6B 118.1 . . ?
C9B C8B H8B 118.6 . . ?
C8B C9B H9B 120.5 . . ?
C31B C32B H32A 142.8 . . ?
C31B C32B H32D 109.5 . . ?
H32A C32B H32D 76.2 . . ?
C31B C32B H32E 109.0 . . ?
H32A C32B H32E 102.9 . . ?
H32D C32B H32E 109.5 . . ?
C31B C32B H32F 110.0 . . ?
H32D C32B H32F 109.5 . . ?
H32E C32B H32F 109.5 . . ?
N8B C33B C34B 178(4) . . ?
C33B C34B H34D 109.5 . . ?
C33B C34B H34E 109.5 . . ?
H34D C34B H34E 109.5 . . ?
C33B C34B H34F 109.5 . . ?
H34D C34B H34F 109.5 . . ?
H34E C34B H34F 109.5 . . ?
C3 C10 H10A 109.5 . . ?
C3 C10 H10B 109.3 . . ?
H10A C10 H10B 109.5 . . ?
C3 C10 H10C 109.7 . . ?
H10A C10 H10C 109.5 . . ?
H10B C10 H10C 109.5 . . ?
N3 C11 C12 108.3(9) . . ?
N3 C11 C14 121.5(9) . . ?
C12 C11 C14 130.2(9) . . ?
C13 C12 C11 107.0(9) . . ?
C13 C12 Br2 124.5(8) . . ?
C11 C12 Br2 128.5(7) . . ?
N4 C13 C12 107.2(9) . . ?
N4 C13 C20 124.3(9) . . ?
C12 C13 C20 128.4(10) . . ?
C19 C14 C15 119.9(10) . . ?
C19 C14 C11 118.7(9) . . ?
C15 C14 C11 121.4(9) . . ?
C14 C15 C16 119.1(10) . . ?
C14 C15 H15 120.2 . . ?
C16 C15 H15 120.7 . . ?
C17 C16 C15 120.9(11) . . ?
C17 C16 H16 119.8 . . ?
C15 C16 H16 119.3 . . ?
C16 C17 C18 120.6(11) . . ?
C16 C17 H17 119.6 . . ?
C18 C17 H17 119.8 . . ?
C19 C18 C17 119.6(10) . . ?
C19 C18 H18 120.2 . . ?
C17 C18 H18 120.2 . . ?
C14 C19 C18 119.9(10) . . ?
C14 C19 H19 120.0 . . ?
C18 C19 H19 120.1 . . ?
C13 C20 H20A 109.5 . . ?
C13 C20 H20B 109.3 . . ?
H20A C20 H20B 109.5 . . ?
C13 C20 H20C 109.6 . . ?
H20A C20 H20C 109.5 . . ?
H20B C20 H20C 109.5 . . ?
N5 C21 C22 109.6(9) . . ?
N5 C21 C24 120.6(10) . . ?
C22 C21 C24 129.7(10) . . ?
C23 C22 C21 106.8(9) . . ?
C23 C22 Br3 124.0(9) . . ?
C21 C22 Br3 129.2(8) . . ?
N6 C23 C22 105.9(10) . . ?
N6 C23 C30 124.3(9) . . ?
C22 C23 C30 129.8(10) . . ?
C25 C24 C29 116.6(10) . . ?
C25 C24 C21 123.9(10) . . ?
C29 C24 C21 119.6(9) . . ?
C26 C25 C24 122.0(11) . . ?
C26 C25 H25 119.0 . . ?
C24 C25 H25 119.0 . . ?
C25 C26 C27 121.4(11) . . ?
C25 C26 H26 119.0 . . ?
C27 C26 H26 119.6 . . ?
C26 C27 C28 117.8(10) . . ?
C26 C27 H27 121.0 . . ?
C28 C27 H27 121.1 . . ?
C29 C28 C27 121.1(10) . . ?
C29 C28 H28 119.2 . . ?
C27 C28 H28 119.7 . . ?
C28 C29 C24 121.0(11) . . ?
C28 C29 H29 119.4 . . ?
C24 C29 H29 119.6 . . ?
C23 C30 H30A 109.6 . . ?
C23 C30 H30B 109.7 . . ?
H30A C30 H30B 109.5 . . ?
C23 C30 H30C 109.1 . . ?
H30A C30 H30C 109.5 . . ?
H30B C30 H30C 109.5 . . ?
N6 B1 N4 112.5(8) . . ?
N6 B1 N2 108.0(8) . . ?
N4 B1 N2 107.5(8) . . ?
N6 B1 H1 109.7 . . ?
N4 B1 H1 109.5 . . ?
N2 B1 H1 109.5 . . ?
N9 C35 C36 175.4 . . ?
C35 C36 C35 180.0(11) . 3_666 ?
C35 C36 H36A 109.1 . . ?
C35 C36 H36A 70.9 3_666 . ?
C35 C36 H36B 109.2 . . ?
C35 C36 H36B 70.8 3_666 . ?
H36A C36 H36B 109.6 . . ?
C35 C36 H36C 110.0 . . ?
C35 C36 H36C 70.0 3_666 . ?
H36A C36 H36C 109.5 . . ?
H36B C36 H36C 109.5 . . ?

loop_
_geom_bond_atom_site_label_1
_geom_bond_atom_site_label_2
_geom_bond_distance
_geom_bond_site_symmetry_2
_geom_bond_publ_flag
Br1 C2 1.863(12) . ?
Br2 C12 1.857(10) . ?
Br3 C22 1.875(11) . ?
Cu1 N7A 1.872(10) . ?
Cu1 N5 2.063(10) . ?
Cu1 N3 2.075(9) . ?
Cu1 N1 2.094(9) . ?
N1 C1 1.322(15) . ?
N1 N2 1.384(13) . ?
N2 C3 1.367(13) . ?
N2 B1 1.563(15) . ?
N3 C11 1.328(13) . ?
N3 N4 1.383(12) . ?
N4 C13 1.361(14) . ?
N4 B1 1.544(12) . ?
N5 C21 1.318(13) . ?
N5 N6 1.370(12) . ?
N6 C23 1.367(13) . ?
N6 B1 1.541(13) . ?
C1 C2 1.412(15) . ?
C1 C4A 1.461(18) . ?
C2 C3 1.376(17) . ?
C3 C10 1.495(15) . ?
C4A C9A 1.36(2) . ?
C4A C5A 1.46(2) . ?
C5A C6A 1.35(3) . ?
C5A H5A 0.9500 . ?
C6A C7A 1.41(2) . ?
C6A H6A 0.9500 . ?
C7A C8A 1.35(3) . ?
C7A H7A 0.9500 . ?
C7A H7B 0.9980 . ?
C8A C9A 1.41(3) . ?
C8A H8A 0.9500 . ?
C9A H9A 0.9500 . ?
N7A C31A 1.127(13) . ?
C31A C32A 1.46(2) . ?
C32A H32A 0.9800 . ?
C32A H32B 0.9800 . ?
C32A H32C 0.9800 . ?
C32A H32D 1.0923 . ?
C32A H32F 1.1038 . ?
N8A C33A 1.15(3) . ?
C33A C34A 1.49(3) . ?
C34A H34A 0.9800 . ?
C34A H34B 0.9800 . ?
C34A H34C 0.9800 . ?
C5B C6B 1.35(3) . ?
C5B H5B 0.9500 . ?
C6B H6B 0.9500 . ?
C8B C9B 1.41(3) . ?
C8B H8B 0.9500 . ?
C9B H9B 0.9500 . ?
C31B C32B 1.45(2) . ?
C32B H32A 0.5712 . ?
C32B H32D 0.9800 . ?
C32B H32E 0.9800 . ?
C32B H32F 0.9800 . ?
N8B C33B 1.15(3) . ?
C33B C34B 1.49(3) . ?
C34B H34D 0.9800 . ?
C34B H34E 0.9800 . ?
C34B H34F 0.9800 . ?
C10 H10A 0.9800 . ?
C10 H10B 0.9800 . ?
C10 H10C 0.9800 . ?
C11 C12 1.431(14) . ?
C11 C14 1.471(14) . ?
C12 C13 1.364(14) . ?
C13 C20 1.490(15) . ?
C14 C19 1.384(15) . ?
C14 C15 1.394(14) . ?
C15 C16 1.404(15) . ?
C15 H15 0.9500 . ?
C16 C17 1.343(16) . ?
C16 H16 0.9500 . ?
C17 C18 1.393(16) . ?
C17 H17 0.9500 . ?
C18 C19 1.393(16) . ?
C18 H18 0.9500 . ?
C19 H19 0.9500 . ?
C20 H20A 0.9800 . ?
C20 H20B 0.9800 . ?
C20 H20C 0.9800 . ?
C21 C22 1.410(16) . ?
C21 C24 1.458(15) . ?
C22 C23 1.373(15) . ?
C23 C30 1.489(15) . ?
C24 C25 1.409(14) . ?
C24 C29 1.421(14) . ?
C25 C26 1.354(17) . ?
C25 H25 0.9500 . ?
C26 C27 1.397(17) . ?
C26 H26 0.9500 . ?
C27 C28 1.402(17) . ?
C27 H27 0.9500 . ?
C28 C29 1.370(16) . ?
C28 H28 0.9500 . ?
C29 H29 0.9500 . ?
C30 H30A 0.9800 . ?
C30 H30B 0.9800 . ?
C30 H30C 0.9800 . ?
B1 H1 1.0000 . ?
N9 C35 1.1335 . ?
C35 C36 1.5360 . ?
C36 C35 1.54(2) 3_666 ?
C36 H36A 0.9795 . ?
C36 H36B 0.9795 . ?
C36 H36C 0.9801 . ?

loop_
_geom_torsion_atom_site_label_1
_geom_torsion_atom_site_label_2
_geom_torsion_atom_site_label_3
_geom_torsion_atom_site_label_4
_geom_torsion
_geom_torsion_site_symmetry_1
_geom_torsion_site_symmetry_2
_geom_torsion_site_symmetry_3
_geom_torsion_site_symmetry_4
_geom_torsion_publ_flag
N7A Cu1 N1 C1 -10.3(12) . . . . ?
N5 Cu1 N1 C1 129.5(11) . . . . ?
N3 Cu1 N1 C1 -141.7(11) . . . . ?
N7A Cu1 N1 N2 173.7(6) . . . . ?
N5 Cu1 N1 N2 -46.5(6) . . . . ?
N3 Cu1 N1 N2 42.2(6) . . . . ?
C1 N1 N2 C3 -2.0(10) . . . . ?
Cu1 N1 N2 C3 175.2(6) . . . . ?
C1 N1 N2 B1 -175.3(8) . . . . ?
Cu1 N1 N2 B1 2.0(10) . . . . ?
N7A Cu1 N3 C11 -10.0(14) . . . . ?
N5 Cu1 N3 C11 -142.0(12) . . . . ?
N1 Cu1 N3 C11 126.3(12) . . . . ?
N7A Cu1 N3 N4 -172.4(7) . . . . ?
N5 Cu1 N3 N4 55.5(7) . . . . ?
N1 Cu1 N3 N4 -36.1(8) . . . . ?
C11 N3 N4 C13 -1.3(13) . . . . ?
Cu1 N3 N4 C13 166.7(8) . . . . ?
C11 N3 N4 B1 178.4(10) . . . . ?
Cu1 N3 N4 B1 -13.5(12) . . . . ?
N7A Cu1 N5 C21 19.3(13) . . . . ?
N3 Cu1 N5 C21 145.2(11) . . . . ?
N1 Cu1 N5 C21 -120.1(11) . . . . ?
N7A Cu1 N5 N6 -178.6(7) . . . . ?
N3 Cu1 N5 N6 -52.8(7) . . . . ?
N1 Cu1 N5 N6 41.9(7) . . . . ?
C21 N5 N6 C23 1.2(12) . . . . ?
Cu1 N5 N6 C23 -166.3(7) . . . . ?
C21 N5 N6 B1 174.7(9) . . . . ?
Cu1 N5 N6 B1 7.2(12) . . . . ?
N2 N1 C1 C2 2.3(11) . . . . ?
Cu1 N1 C1 C2 -173.9(8) . . . . ?
N2 N1 C1 C4A 177.8(9) . . . . ?
Cu1 N1 C1 C4A 1.6(17) . . . . ?
N1 C1 C2 C3 -1.7(12) . . . . ?
C4A C1 C2 C3 -176.8(10) . . . . ?
N1 C1 C2 Br1 178.8(8) . . . . ?
C4A C1 C2 Br1 3.7(18) . . . . ?
N1 N2 C3 C2 1.0(11) . . . . ?
B1 N2 C3 C2 173.3(9) . . . . ?
N1 N2 C3 C10 179.4(9) . . . . ?
B1 N2 C3 C10 -8.3(15) . . . . ?
C1 C2 C3 N2 0.4(12) . . . . ?
Br1 C2 C3 N2 179.9(8) . . . . ?
C1 C2 C3 C10 -177.8(11) . . . . ?
Br1 C2 C3 C10 1.7(18) . . . . ?
N1 C1 C4A C9A -58.8(19) . . . . ?
C2 C1 C4A C9A 115.9(18) . . . . ?
N1 C1 C4A C5A 126.0(14) . . . . ?
C2 C1 C4A C5A -59.4(17) . . . . ?
C9A C4A C5A C6A 2(3) . . . . ?
C1 C4A C5A C6A 176.9(18) . . . . ?
C4A C5A C6A C7A 1(3) . . . . ?
C5A C6A C7A C8A -2(3) . . . . ?
C6A C7A C8A C9A 1(4) . . . . ?
C5A C4A C9A C8A -3(3) . . . . ?
C1 C4A C9A C8A -178(2) . . . . ?
C7A C8A C9A C4A 2(4) . . . . ?
N5 Cu1 N7A C31A 134(7) . . . . ?
N3 Cu1 N7A C31A 22(7) . . . . ?
N1 Cu1 N7A C31A -99(7) . . . . ?
N4 N3 C11 C12 0.6(13) . . . . ?
Cu1 N3 C11 C12 -162.3(9) . . . . ?
N4 N3 C11 C14 -176.8(11) . . . . ?
Cu1 N3 C11 C14 20.3(19) . . . . ?
N3 C11 C12 C13 0.3(14) . . . . ?
C14 C11 C12 C13 177.4(12) . . . . ?
N3 C11 C12 Br2 -179.8(9) . . . . ?
C14 C11 C12 Br2 -3(2) . . . . ?
N3 N4 C13 C12 1.5(13) . . . . ?
B1 N4 C13 C12 -178.2(11) . . . . ?
N3 N4 C13 C20 -176.3(11) . . . . ?
B1 N4 C13 C20 4.0(19) . . . . ?
C11 C12 C13 N4 -1.0(14) . . . . ?
Br2 C12 C13 N4 179.0(8) . . . . ?
C11 C12 C13 C20 176.6(12) . . . . ?
Br2 C12 C13 C20 -3.3(19) . . . . ?
N3 C11 C14 C19 34.6(18) . . . . ?
C12 C11 C14 C19 -142.2(13) . . . . ?
N3 C11 C14 C15 -145.2(12) . . . . ?
C12 C11 C14 C15 38(2) . . . . ?
C19 C14 C15 C16 0.5(19) . . . . ?
C11 C14 C15 C16 -179.7(12) . . . . ?
C14 C15 C16 C17 0(2) . . . . ?
C15 C16 C17 C18 -1(2) . . . . ?
C16 C17 C18 C19 2(2) . . . . ?
C15 C14 C19 C18 0.3(19) . . . . ?
C11 C14 C19 C18 -179.5(12) . . . . ?
C17 C18 C19 C14 -2(2) . . . . ?
N6 N5 C21 C22 -1.0(13) . . . . ?
Cu1 N5 C21 C22 161.8(9) . . . . ?
N6 N5 C21 C24 176.2(10) . . . . ?
Cu1 N5 C21 C24 -21.0(17) . . . . ?
N5 C21 C22 C23 0.4(14) . . . . ?
C24 C21 C22 C23 -176.4(11) . . . . ?
N5 C21 C22 Br3 -179.8(9) . . . . ?
C24 C21 C22 Br3 3.3(19) . . . . ?
N5 N6 C23 C22 -0.9(13) . . . . ?
B1 N6 C23 C22 -173.8(10) . . . . ?
N5 N6 C23 C30 178.4(11) . . . . ?
B1 N6 C23 C30 5.5(19) . . . . ?
C21 C22 C23 N6 0.3(13) . . . . ?
Br3 C22 C23 N6 -179.5(8) . . . . ?
C21 C22 C23 C30 -179.0(12) . . . . ?
Br3 C22 C23 C30 1.3(19) . . . . ?
N5 C21 C24 C25 138.7(12) . . . . ?
C22 C21 C24 C25 -45(2) . . . . ?
N5 C21 C24 C29 -41.5(17) . . . . ?
C22 C21 C24 C29 135.1(13) . . . . ?
C29 C24 C25 C26 1(2) . . . . ?
C21 C24 C25 C26 -178.8(13) . . . . ?
C24 C25 C26 C27 0(2) . . . . ?
C25 C26 C27 C28 0(2) . . . . ?
C26 C27 C28 C29 -3(2) . . . . ?
C27 C28 C29 C24 4(2) . . . . ?
C25 C24 C29 C28 -3.6(18) . . . . ?
C21 C24 C29 C28 176.6(12) . . . . ?
C23 N6 B1 N4 -135.7(11) . . . . ?
N5 N6 B1 N4 52.1(13) . . . . ?
C23 N6 B1 N2 105.8(12) . . . . ?
N5 N6 B1 N2 -66.5(11) . . . . ?
C13 N4 B1 N6 131.7(12) . . . . ?
N3 N4 B1 N6 -48.0(14) . . . . ?
C13 N4 B1 N2 -109.5(12) . . . . ?
N3 N4 B1 N2 70.9(12) . . . . ?
C3 N2 B1 N6 -112.0(10) . . . . ?
N1 N2 B1 N6 59.6(10) . . . . ?
C3 N2 B1 N4 126.3(10) . . . . ?
N1 N2 B1 N4 -62.1(10) . . . . ?
